data_4071918
loop_
_publ_author_name
'Lowry, Roxy J.'
'Veige, Melanie K.'
'Cl\'ement, Olivier'
'Abboud, Khalil A.'
'Ghiviriga, Ion'
'Veige, Adam S.'

_publ_section_title
;
 New Constrained-Geometry C2-Symmetric Di-N-heterocyclic Carbene Ligands
 and Their Mono- and Dinuclear Rhodium(I) Complexes: Design, Synthesis,
 and Structural Analysis
;
_journal_coden_ASTM ORGND7
_journal_issue 20
_journal_name_full Organometallics
_journal_page_first 5184
_journal_page_last 5195
_journal_paper_doi 10.1021/om800471m
_journal_volume 27
_journal_year 2008
_chemical_formula_sum 'C22 H18 N4'
_chemical_formula_weight 338.40
_space_group_IT_number 4
_symmetry_cell_setting monoclinic
_symmetry_space_group_name_Hall 'P 2yb'
_symmetry_space_group_name_H-M 'P 1 21 1'
_atom_sites_solution_hydrogens geom
_atom_sites_solution_primary direct
_atom_sites_solution_secondary difmap
_audit_creation_method SHELXL-97
_audit_update_record
;
2007-08-27 # Formatted by publCIF
;
_cell_angle_alpha 90.00
_cell_angle_beta 90.282(2)
_cell_angle_gamma 90.00
_cell_formula_units_Z 2
_cell_length_a 9.4300(11)
_cell_length_b 9.3303(11)
_cell_length_c 9.6272(12)
_cell_measurement_reflns_used 96
_cell_measurement_temperature 173(2)
_cell_measurement_theta_max 28.0
_cell_measurement_theta_min 2.0
_cell_volume 847.04(18)
_computing_cell_refinement 'Bruker SMART v5.624 & SAINT 6.36a (Bruker 1998)'
_computing_data_collection 'Bruker SMART v5.624 (Bruker 1998)'
_computing_data_reduction 'Bruker SHELXTL v6.14 (Bruker 2000)'
_computing_molecular_graphics 'Bruker SHELXTL v6.14'
_computing_publication_material 'Bruker SHELXTL v6.14'
_computing_structure_refinement 'Bruker SHELXTL v6.14'
_computing_structure_solution 'Bruker SHELXTL v6.14'
_diffrn_ambient_temperature 173(2)
_diffrn_measured_fraction_theta_full 0.999
_diffrn_measured_fraction_theta_max 0.999
_diffrn_measurement_device_type 'SMART CCD area detector'
_diffrn_measurement_method '\w scans'
_diffrn_radiation_monochromator graphite
_diffrn_radiation_source 'fine-focus sealed tube'
_diffrn_radiation_type MoK\a
_diffrn_radiation_wavelength 0.71073
_diffrn_reflns_av_R_equivalents 0.0323
_diffrn_reflns_av_sigmaI/netI 0.0279
_diffrn_reflns_limit_h_max 12
_diffrn_reflns_limit_h_min -11
_diffrn_reflns_limit_k_max 12
_diffrn_reflns_limit_k_min -10
_diffrn_reflns_limit_l_max 12
_diffrn_reflns_limit_l_min -12
_diffrn_reflns_number 5723
_diffrn_reflns_theta_full 27.50
_diffrn_reflns_theta_max 27.50
_diffrn_reflns_theta_min 2.12
_diffrn_standards_decay_% 1
_diffrn_standards_number 0
_exptl_absorpt_coefficient_mu 0.081
_exptl_absorpt_correction_T_max 0.9926
_exptl_absorpt_correction_T_min 0.9793
_exptl_absorpt_correction_type integration
_exptl_absorpt_process_details 'based on measured indexed crystal faces, Bruker SHELXTL  v6.12 (Bruker 1998)'
_exptl_crystal_colour pale
_exptl_crystal_density_diffrn 1.327
_exptl_crystal_density_method 'not measured'
_exptl_crystal_description needles
_exptl_crystal_F_000 356
_exptl_crystal_size_max 0.26
_exptl_crystal_size_mid 0.14
_exptl_crystal_size_min 0.09
_refine_diff_density_max 0.178
_refine_diff_density_min -0.210
_refine_diff_density_rms 0.034
_refine_ls_abs_structure_details 'Flack H D (1983), Acta Cryst. A39, 876-881'
_refine_ls_abs_structure_Flack -0.8(18)
_refine_ls_extinction_method none
_refine_ls_goodness_of_fit_ref 1.037
_refine_ls_hydrogen_treatment refall
_refine_ls_matrix_type full
_refine_ls_number_parameters 307
_refine_ls_number_reflns 3274
_refine_ls_number_restraints 1
_refine_ls_restrained_S_all 1.037
_refine_ls_R_factor_all 0.0350
_refine_ls_R_factor_gt 0.0330
_refine_ls_shift/su_max 0.001
_refine_ls_shift/su_mean 0.000
_refine_ls_structure_factor_coef Fsqd
_refine_ls_weighting_details 'calc w=1/[\s^2^(Fo^2^)+(0.0596P)^2^+0.0246P] where P=(Fo^2^+2Fc^2^)/3'
_refine_ls_weighting_scheme calc
_refine_ls_wR_factor_gt 0.0843
_refine_ls_wR_factor_ref 0.0855
_reflns_number_gt 3104
_reflns_number_total 3274
_reflns_threshold_expression I>2\s(I)
_cod_data_source_file om800471m_si_007.cif
_cod_data_source_block mv07
_cod_depositor_comments
;
The following automatic conversions were performed:

'_symmetry_cell_setting' value 'Monoclinic' changed to 'monoclinic'
according to /home/saulius/struct/CIF-dictionaries/cif_core.dic
dictionary named 'cif_core.dic' version 2.4.1 from 2010-06-29.

Automatic conversion script
Id: cif_fix_values 1715 2011-07-08 13:25:40Z adriana 
;
_cod_original_sg_symbol_H-M P21
_cod_database_code 4071918

loop_
_symmetry_equiv_pos_as_xyz
'x, y, z'
'-x, y+1/2, -z'

loop_
_atom_site_label
_atom_site_type_symbol
_atom_site_fract_x
_atom_site_fract_y
_atom_site_fract_z
_atom_site_U_iso_or_equiv
_atom_site_adp_type
_atom_site_occupancy
_atom_site_symmetry_multiplicity
_atom_site_calc_flag
N1 N 0.75932(13) 0.11540(14) 0.12051(12) 0.0234(3) Uani 1 1 d
N2 N 0.83780(18) -0.03479(18) -0.04051(15) 0.0428(4) Uani 1 1 d
N3 N 0.90726(11) 0.35124(15) 0.33954(11) 0.0227(3) Uani 1 1 d
N4 N 1.08379(14) 0.3640(2) 0.49216(14) 0.0419(4) Uani 1 1 d
C1 C 0.62128(14) 0.39931(16) -0.00211(14) 0.0228(3) Uani 1 1 d
C2 C 0.55898(16) 0.38021(18) -0.13124(15) 0.0285(3) Uani 1 1 d
H2A H 0.4803(19) 0.316(2) -0.1410(18) 0.030(5) Uiso 1 1 d
C3 C 0.60954(18) 0.45919(19) -0.24368(16) 0.0325(4) Uani 1 1 d
H3A H 0.564(2) 0.448(2) -0.330(2) 0.037(5) Uiso 1 1 d
C4 C 0.72046(19) 0.55446(18) -0.22639(16) 0.0322(4) Uani 1 1 d
H4A H 0.755(2) 0.609(3) -0.308(2) 0.043(5) Uiso 1 1 d
C5 C 0.78305(17) 0.57527(17) -0.09540(15) 0.0268(3) Uani 1 1 d
H5A H 0.857(2) 0.641(2) -0.083(2) 0.034(5) Uiso 1 1 d
C6 C 0.73086(15) 0.49857(17) 0.01723(14) 0.0224(3) Uani 1 1 d
C7 C 0.54578(14) 0.43545(16) 0.23717(14) 0.0210(3) Uani 1 1 d
C8 C 0.42191(15) 0.44287(17) 0.31403(16) 0.0263(3) Uani 1 1 d
H8A H 0.345(2) 0.369(2) 0.301(2) 0.037(5) Uiso 1 1 d
C9 C 0.40661(17) 0.55112(19) 0.41232(16) 0.0302(3) Uani 1 1 d
H9A H 0.321(2) 0.558(2) 0.470(2) 0.039(5) Uiso 1 1 d
C10 C 0.51565(17) 0.64824(18) 0.43473(15) 0.0293(3) Uani 1 1 d
H10A H 0.503(2) 0.724(2) 0.501(2) 0.030(4) Uiso 1 1 d
C11 C 0.64130(16) 0.64139(17) 0.35823(14) 0.0248(3) Uani 1 1 d
H11A H 0.7183(18) 0.704(2) 0.3765(17) 0.022(4) Uiso 1 1 d
C12 C 0.65424(14) 0.53534(16) 0.25844(14) 0.0216(3) Uani 1 1 d
C13 C 0.58047(14) 0.32114(16) 0.12998(14) 0.0216(3) Uani 1 1 d
H13A H 0.5017(18) 0.250(2) 0.1152(17) 0.026(4) Uiso 1 1 d
C14 C 0.78238(14) 0.50811(16) 0.16654(14) 0.0214(3) Uani 1 1 d
H14A H 0.8559(17) 0.5769(18) 0.1787(16) 0.016(4) Uiso 1 1 d
C15 C 0.71409(14) 0.24557(15) 0.19266(14) 0.0202(3) Uani 1 1 d
H15A H 0.6882(17) 0.211(2) 0.2858(17) 0.021(4) Uiso 1 1 d
C16 C 0.83778(13) 0.35579(16) 0.20325(13) 0.0204(3) Uani 1 1 d
H16A H 0.9146(16) 0.3302(19) 0.1335(16) 0.018(4) Uiso 1 1 d
C17 C 0.81322(18) -0.00125(19) 0.18781(16) 0.0306(3) Uani 1 1 d
H17A H 0.811(2) -0.006(3) 0.293(2) 0.058(7) Uiso 1 1 d
C18 C 0.85996(19) -0.0917(2) 0.08785(18) 0.0346(4) Uani 1 1 d
H18A H 0.901(2) -0.181(3) 0.095(2) 0.038(5) Uiso 1 1 d
C19 C 0.7774(2) 0.0896(2) -0.01710(18) 0.0408(4) Uani 1 1 d
H19A H 0.748(3) 0.157(3) -0.084(3) 0.060(7) Uiso 1 1 d
C20 C 0.84745(16) 0.3432(2) 0.46935(15) 0.0306(3) Uani 1 1 d
H20A H 0.750(2) 0.333(2) 0.483(2) 0.042(5) Uiso 1 1 d
C21 C 0.95680(18) 0.3500(2) 0.56047(16) 0.0376(4) Uani 1 1 d
H21A H 0.950(2) 0.350(2) 0.660(2) 0.043(5) Uiso 1 1 d
C22 C 1.04873(15) 0.3648(2) 0.35988(16) 0.0328(4) Uani 1 1 d
H22A H 1.113(2) 0.373(2) 0.278(2) 0.045(5) Uiso 1 1 d

loop_
_atom_site_aniso_label
_atom_site_aniso_U_11
_atom_site_aniso_U_22
_atom_site_aniso_U_33
_atom_site_aniso_U_23
_atom_site_aniso_U_13
_atom_site_aniso_U_12
N1 0.0272(6) 0.0224(6) 0.0207(5) -0.0010(5) -0.0014(5) 0.0005(5)
N2 0.0625(10) 0.0379(9) 0.0280(7) -0.0062(6) -0.0028(7) 0.0176(8)
N3 0.0191(5) 0.0274(6) 0.0214(5) 0.0006(5) -0.0011(4) -0.0003(5)
N4 0.0276(6) 0.0660(11) 0.0319(7) 0.0029(7) -0.0087(5) -0.0007(7)
C1 0.0227(6) 0.0238(7) 0.0219(7) -0.0014(5) -0.0022(5) 0.0028(6)
C2 0.0301(7) 0.0294(9) 0.0258(7) -0.0045(6) -0.0072(6) 0.0029(6)
C3 0.0428(8) 0.0328(9) 0.0217(7) -0.0040(6) -0.0072(6) 0.0079(7)
C4 0.0463(9) 0.0287(9) 0.0216(7) 0.0036(6) 0.0011(6) 0.0071(7)
C5 0.0312(7) 0.0242(8) 0.0251(7) 0.0013(6) 0.0014(6) 0.0008(6)
C6 0.0237(6) 0.0222(7) 0.0213(6) 0.0005(5) -0.0015(5) 0.0024(6)
C7 0.0210(6) 0.0216(7) 0.0202(6) 0.0006(5) -0.0034(5) 0.0017(5)
C8 0.0213(6) 0.0288(8) 0.0287(7) 0.0031(6) -0.0011(5) 0.0019(6)
C9 0.0277(7) 0.0353(9) 0.0275(7) 0.0016(6) 0.0038(6) 0.0082(6)
C10 0.0380(8) 0.0289(9) 0.0209(6) -0.0022(6) -0.0014(6) 0.0080(7)
C11 0.0300(7) 0.0232(8) 0.0212(6) 0.0013(6) -0.0056(5) 0.0017(6)
C12 0.0212(6) 0.0231(7) 0.0206(6) 0.0027(5) -0.0032(5) 0.0024(5)
C13 0.0182(6) 0.0231(8) 0.0234(6) -0.0025(5) -0.0017(5) -0.0017(5)
C14 0.0197(6) 0.0229(7) 0.0216(6) 0.0001(5) -0.0022(5) -0.0037(5)
C15 0.0211(6) 0.0210(7) 0.0186(6) -0.0014(5) 0.0007(5) 0.0004(5)
C16 0.0177(6) 0.0257(7) 0.0178(6) -0.0009(6) -0.0008(5) -0.0010(6)
C17 0.0404(8) 0.0267(8) 0.0247(7) 0.0018(6) -0.0005(6) 0.0047(7)
C18 0.0456(9) 0.0241(8) 0.0341(9) -0.0019(7) -0.0018(7) 0.0073(7)
C19 0.0636(12) 0.0365(10) 0.0221(7) -0.0017(7) -0.0008(7) 0.0194(9)
C20 0.0269(7) 0.0425(10) 0.0224(7) 0.0012(7) -0.0005(5) -0.0033(7)
C21 0.0383(8) 0.0531(11) 0.0214(7) 0.0039(8) -0.0046(6) -0.0036(8)
C22 0.0207(7) 0.0483(11) 0.0293(8) 0.0020(7) -0.0041(6) -0.0002(7)

loop_
_atom_type_symbol
_atom_type_description
_atom_type_scat_dispersion_real
_atom_type_scat_dispersion_imag
_atom_type_scat_source
C C 0.0033 0.0016 'International Tables Vol C Tables 4.2.6.8 and 6.1.1.4'
H H 0.0000 0.0000 'International Tables Vol C Tables 4.2.6.8 and 6.1.1.4'
N N 0.0061 0.0033 'International Tables Vol C Tables 4.2.6.8 and 6.1.1.4'

loop_
_geom_angle_atom_site_label_1
_geom_angle_atom_site_label_2
_geom_angle_atom_site_label_3
_geom_angle
C19 N1 C17 105.89(13)
C19 N1 C15 130.41(14)
C17 N1 C15 123.07(12)
C19 N2 C18 104.71(15)
C22 N3 C20 106.37(12)
C22 N3 C16 124.29(11)
C20 N3 C16 129.20(11)
C22 N4 C21 104.38(13)
C2 C1 C6 120.98(13)
C2 C1 C13 125.64(14)
C6 C1 C13 113.38(12)
C1 C2 C3 118.93(15)
C4 C3 C2 120.49(14)
C3 C4 C5 120.80(15)
C6 C5 C4 118.72(15)
C5 C6 C1 120.04(13)
C5 C6 C14 126.53(13)
C1 C6 C14 113.42(12)
C8 C7 C12 120.39(13)
C8 C7 C13 125.54(13)
C12 C7 C13 114.03(12)
C7 C8 C9 119.28(14)
C10 C9 C8 120.04(14)
C9 C10 C11 121.15(14)
C12 C11 C10 118.38(14)
C11 C12 C7 120.73(13)
C11 C12 C14 126.53(13)
C7 C12 C14 112.69(12)
C1 C13 C7 106.74(12)
C1 C13 C15 109.46(11)
C7 C13 C15 103.30(11)
C6 C14 C12 107.99(11)
C6 C14 C16 105.51(11)
C12 C14 C16 106.70(11)
N1 C15 C16 111.04(11)
N1 C15 C13 115.31(11)
C16 C15 C13 109.23(11)
N3 C16 C14 112.25(12)
N3 C16 C15 111.78(11)
C14 C16 C15 109.76(11)
C18 C17 N1 106.34(14)
C17 C18 N2 110.68(16)
N2 C19 N1 112.38(16)
C21 C20 N3 105.79(13)
C20 C21 N4 110.93(14)
N4 C22 N3 112.51(13)

loop_
_geom_bond_atom_site_label_1
_geom_bond_atom_site_label_2
_geom_bond_distance
N1 C19 1.358(2)
N1 C17 1.364(2)
N1 C15 1.4636(18)
N2 C19 1.313(2)
N2 C18 1.360(2)
N3 C22 1.3533(18)
N3 C20 1.3757(18)
N3 C16 1.4644(16)
N4 C22 1.314(2)
N4 C21 1.375(2)
C1 C2 1.3840(19)
C1 C6 1.399(2)
C1 C13 1.517(2)
C2 C3 1.395(2)
C3 C4 1.382(3)
C4 C5 1.403(2)
C5 C6 1.391(2)
C6 C14 1.5177(18)
C7 C8 1.3875(19)
C7 C12 1.3981(19)
C7 C13 1.5208(19)
C8 C9 1.392(2)
C9 C10 1.387(2)
C10 C11 1.400(2)
C11 C12 1.385(2)
C12 C14 1.5225(19)
C13 C15 1.5626(19)
C14 C16 1.554(2)
C15 C16 1.5579(19)
C17 C18 1.355(2)
C20 C21 1.352(2)
